data_4085600
loop_
_publ_author_name
'Bohle, D. Scott'
'Chua, Zhijie'

_publ_section_title
;
 Iridium(I) Complexes of \p-Acidic Carboxamides
;
_journal_issue 6
_journal_name_full Organometallics
_journal_page_first 1074
_journal_paper_doi 10.1021/om5012787
_journal_volume 34
_journal_year 2015
_chemical_formula_moiety 'C39 H33 Ir N2 O4 P2, C4 H8 O'
_chemical_formula_sum 'C43 H41 Ir N2 O5 P2'
_chemical_formula_weight 919.92
_chemical_name_systematic
; 
 ? 
;
_space_group_IT_number 2
_symmetry_cell_setting triclinic
_symmetry_space_group_name_Hall '-P 1'
_symmetry_space_group_name_H-M 'P -1'
_atom_sites_solution_hydrogens geom
_atom_sites_solution_primary direct
_atom_sites_solution_secondary difmap
_audit_creation_method SHELXL-97
_audit_update_record
; 
2013-03-01 # Formatted by publCIF 
;
_cell_angle_alpha 76.9840(10)
_cell_angle_beta 87.842(2)
_cell_angle_gamma 72.248(2)
_cell_formula_units_Z 2
_cell_length_a 9.5341(12)
_cell_length_b 11.6693(15)
_cell_length_c 18.640(2)
_cell_measurement_reflns_used 3299
_cell_measurement_temperature 100(2)
_cell_measurement_theta_max 20.86
_cell_measurement_theta_min 2.40
_cell_volume 1923.3(4)
_computing_cell_refinement 'Bruker SAINT'
_computing_data_collection 'Bruker APEX2'
_computing_data_reduction 'Bruker SAINT'
_computing_molecular_graphics 'Bruker SHELXTL'
_computing_publication_material 'Bruker SHELXTL'
_computing_structure_refinement 'SHELXL-97 (Sheldrick, 2008)'
_computing_structure_solution 'SHELXS-97 (Sheldrick, 2008)'
_diffrn_ambient_temperature 100(2)
_diffrn_measured_fraction_theta_full 0.996
_diffrn_measured_fraction_theta_max 0.996
_diffrn_measurement_device_type 'Bruker APEX-II CCD'
_diffrn_measurement_method '\f and \w scans'
_diffrn_radiation_monochromator graphite
_diffrn_radiation_source 'fine-focus sealed tube'
_diffrn_radiation_type MoK\a
_diffrn_radiation_wavelength 0.71073
_diffrn_reflns_av_R_equivalents 0.0729
_diffrn_reflns_av_sigmaI/netI 0.0881
_diffrn_reflns_limit_h_max 10
_diffrn_reflns_limit_h_min -10
_diffrn_reflns_limit_k_max 13
_diffrn_reflns_limit_k_min -13
_diffrn_reflns_limit_l_max 20
_diffrn_reflns_limit_l_min -20
_diffrn_reflns_number 16098
_diffrn_reflns_theta_full 23.45
_diffrn_reflns_theta_max 23.45
_diffrn_reflns_theta_min 1.12
_exptl_absorpt_coefficient_mu 3.602
_exptl_absorpt_correction_T_max 0.9929
_exptl_absorpt_correction_T_min 0.7907
_exptl_absorpt_correction_type empirical
_exptl_absorpt_process_details 'SADABS V2008/1 (Bruker AXS)'
_exptl_crystal_colour yellow
_exptl_crystal_density_diffrn 1.589
_exptl_crystal_density_meas 0
_exptl_crystal_density_method 'not measured'
_exptl_crystal_description plate
_exptl_crystal_F_000 920
_exptl_crystal_size_max 0.287
_exptl_crystal_size_mid 0.184
_exptl_crystal_size_min 0.096
_refine_diff_density_max 2.360
_refine_diff_density_min -1.484
_refine_diff_density_rms 0.152
_refine_ls_extinction_method none
_refine_ls_goodness_of_fit_ref 1.046
_refine_ls_hydrogen_treatment constr
_refine_ls_matrix_type full
_refine_ls_number_parameters 453
_refine_ls_number_reflns 5628
_refine_ls_number_restraints 49
_refine_ls_restrained_S_all 1.063
_refine_ls_R_factor_all 0.0751
_refine_ls_R_factor_gt 0.0500
_refine_ls_shift/su_max 0.001
_refine_ls_shift/su_mean 0.000
_refine_ls_structure_factor_coef Fsqd
_refine_ls_weighting_details 'calc w=1/[\s^2^(Fo^2^)+(0.0461P)^2^+5.5222P] where P=(Fo^2^+2Fc^2^)/3'
_refine_ls_weighting_scheme calc
_refine_ls_wR_factor_gt 0.1039
_refine_ls_wR_factor_ref 0.1143
_reflns_number_gt 4410
_reflns_number_total 5628
_reflns_threshold_expression >2sigma(I)
_cod_data_source_file om5012787_si_001.cif
_cod_data_source_block zj32mabs
_cod_depositor_comments 'Adding full bibliography for 4085598--4085604.cif.'
_cod_original_sg_symbol_H-M P-1
_cod_database_code 4085600

loop_
_symmetry_equiv_pos_as_xyz
'x, y, z'
'-x, -y, -z'

loop_
_atom_site_label
_atom_site_type_symbol
_atom_site_fract_x
_atom_site_fract_y
_atom_site_fract_z
_atom_site_U_iso_or_equiv
_atom_site_adp_type
_atom_site_occupancy
_atom_site_symmetry_multiplicity
_atom_site_calc_flag
_atom_site_refinement_flags
Ir1 Ir 0.72587(5) 0.23669(3) 0.24041(2) 0.02648(15) Uani 1 1 d .
P1 P 0.7017(3) 0.3298(2) 0.33940(13) 0.0339(7) Uani 1 1 d .
P2 P 0.7939(3) 0.1306(2) 0.14732(13) 0.0246(6) Uani 1 1 d .
O1 O 0.4593(9) 0.1509(8) 0.2873(4) 0.056(2) Uani 1 1 d .
O2 O 0.9369(10) -0.0120(6) 0.3420(4) 0.049(2) Uani 1 1 d .
O3 O 0.7709(9) -0.1102(6) 0.3895(4) 0.055(2) Uani 1 1 d .
O4 O 0.7732(7) 0.4599(6) 0.1416(3) 0.0339(16) Uani 1 1 d .
N1 N 0.6929(10) 0.0799(7) 0.3100(4) 0.034(2) Uani 1 1 d .
N2 N 0.5621(12) 0.0622(9) 0.3227(5) 0.049(2) Uani 1 1 d .
C1 C 0.8111(16) -0.0176(9) 0.3480(5) 0.043(3) Uani 1 1 d .
C2 C 0.8883(17) -0.2066(11) 0.4331(8) 0.104(6) Uani 1 1 d .
H2A H 0.8497 -0.2689 0.4616 0.156 Uiso 1 1 calc R
H2B H 0.9317 -0.1726 0.4655 0.156 Uiso 1 1 calc R
H2C H 0.9618 -0.2426 0.4012 0.156 Uiso 1 1 calc R
C3 C 0.7541(11) 0.3724(8) 0.1812(5) 0.030(2) Uani 1 1 d .
C10 C 0.6816(12) 0.2301(9) 0.4285(5) 0.034(3) Uani 1 1 d .
C11 C 0.7999(13) 0.1595(9) 0.4736(6) 0.047(3) Uani 1 1 d .
H11A H 0.8933 0.1647 0.4608 0.056 Uiso 1 1 calc R
C12 C 0.7831(13) 0.0807(10) 0.5380(5) 0.048(3) Uani 1 1 d .
H12A H 0.8651 0.0339 0.5685 0.057 Uiso 1 1 calc R
C13 C 0.6473(14) 0.0707(9) 0.5576(6) 0.046(3) Uani 1 1 d .
H13A H 0.6363 0.0179 0.6015 0.055 Uiso 1 1 calc R
C14 C 0.5271(13) 0.1391(10) 0.5120(6) 0.045(3) Uani 1 1 d .
H14A H 0.4343 0.1320 0.5245 0.054 Uiso 1 1 calc R
C15 C 0.5443(13) 0.2181(9) 0.4478(6) 0.044(3) Uani 1 1 d .
H15A H 0.4626 0.2641 0.4170 0.053 Uiso 1 1 calc R
C20 C 0.5520(12) 0.4727(9) 0.3344(5) 0.038(3) Uani 1 1 d .
C21 C 0.5075(13) 0.5236(9) 0.3966(6) 0.048(3) Uani 1 1 d .
H21A H 0.5542 0.4826 0.4422 0.057 Uiso 1 1 calc R
C22 C 0.3967(12) 0.6325(9) 0.3905(5) 0.042(3) Uani 1 1 d .
H22A H 0.3716 0.6662 0.4317 0.051 Uiso 1 1 calc R
C23 C 0.3213(12) 0.6936(10) 0.3239(6) 0.042(3) Uani 1 1 d .
H23A H 0.2450 0.7670 0.3202 0.050 Uiso 1 1 calc R
C24 C 0.3619(11) 0.6433(9) 0.2637(5) 0.033(2) Uani 1 1 d .
H24A H 0.3128 0.6832 0.2185 0.039 Uiso 1 1 calc R
C25 C 0.4735(11) 0.5352(9) 0.2694(5) 0.034(3) Uani 1 1 d .
H25A H 0.4975 0.5026 0.2278 0.041 Uiso 1 1 calc R
C30 C 0.8685(12) 0.3666(8) 0.3547(5) 0.032(2) Uani 1 1 d .
C31 C 0.8776(15) 0.4664(11) 0.3777(6) 0.058(3) Uani 1 1 d .
H31A H 0.7902 0.5236 0.3863 0.070 Uiso 1 1 calc R
C32 C 1.0066(17) 0.4883(11) 0.3889(8) 0.072(4) Uani 1 1 d .
H32A H 1.0067 0.5577 0.4055 0.086 Uiso 1 1 calc R
C33 C 1.1356(16) 0.4063(12) 0.3752(6) 0.059(4) Uani 1 1 d .
H33A H 1.2243 0.4210 0.3819 0.071 Uiso 1 1 calc R
C34 C 1.1373(14) 0.3023(11) 0.3518(6) 0.051(3) Uani 1 1 d .
H34A H 1.2258 0.2460 0.3435 0.062 Uiso 1 1 calc R
C35 C 1.0027(13) 0.2831(10) 0.3407(5) 0.045(3) Uani 1 1 d .
H35A H 1.0017 0.2141 0.3239 0.055 Uiso 1 1 calc R
C40 C 0.9796(10) 0.1298(8) 0.1199(5) 0.025(2) Uani 1 1 d .
C41 C 1.0184(11) 0.1668(8) 0.0479(5) 0.034(2) Uani 1 1 d .
H41A H 0.9484 0.1892 0.0098 0.041 Uiso 1 1 calc R
C42 C 1.1610(11) 0.1709(8) 0.0320(5) 0.034(2) Uani 1 1 d .
H42A H 1.1856 0.1960 -0.0165 0.041 Uiso 1 1 calc R
C43 C 1.2651(12) 0.1379(9) 0.0879(5) 0.037(3) Uiso 1 1 d .
H43A H 1.3599 0.1417 0.0773 0.045 Uiso 1 1 calc R
C44 C 1.2296(10) 0.0990(8) 0.1600(5) 0.033(2) Uiso 1 1 d .
H44A H 1.3011 0.0747 0.1976 0.039 Uiso 1 1 calc R
C45 C 1.0883(10) 0.0961(8) 0.1763(5) 0.030(2) Uiso 1 1 d .
H45A H 1.0645 0.0717 0.2250 0.035 Uiso 1 1 calc R
C50 C 0.6774(10) 0.1913(8) 0.0640(5) 0.027(2) Uani 1 1 d .
C51 C 0.6950(11) 0.1240(9) 0.0087(5) 0.034(2) Uani 1 1 d .
H51A H 0.7684 0.0485 0.0143 0.041 Uiso 1 1 calc R
C52 C 0.6037(11) 0.1695(9) -0.0539(5) 0.033(2) Uani 1 1 d .
H52A H 0.6162 0.1253 -0.0907 0.040 Uiso 1 1 calc R
C53 C 0.4929(11) 0.2818(8) -0.0614(5) 0.033(2) Uani 1 1 d .
H53A H 0.4312 0.3128 -0.1033 0.039 Uiso 1 1 calc R
C54 C 0.4744(11) 0.3465(9) -0.0074(5) 0.035(3) Uani 1 1 d .
H54A H 0.4001 0.4214 -0.0127 0.042 Uiso 1 1 calc R
C55 C 0.5659(10) 0.3011(9) 0.0554(5) 0.027(2) Uani 1 1 d .
H55A H 0.5516 0.3457 0.0921 0.033 Uiso 1 1 calc R
C60 C 0.8002(10) -0.0312(8) 0.1706(4) 0.023(2) Uani 1 1 d .
C61 C 0.6677(10) -0.0569(8) 0.1829(5) 0.029(2) Uani 1 1 d .
H61A H 0.5802 0.0079 0.1764 0.035 Uiso 1 1 calc R
C62 C 0.6627(12) -0.1768(9) 0.2048(5) 0.039(3) Uani 1 1 d .
H62A H 0.5726 -0.1925 0.2118 0.046 Uiso 1 1 calc R
C63 C 0.7927(12) -0.2733(9) 0.2162(5) 0.040(3) Uani 1 1 d .
H63A H 0.7904 -0.3542 0.2319 0.048 Uiso 1 1 calc R
C64 C 0.9253(12) -0.2496(9) 0.2044(6) 0.048(3) Uani 1 1 d .
H64A H 1.0128 -0.3145 0.2121 0.057 Uiso 1 1 calc R
C65 C 0.9287(11) -0.1287(9) 0.1810(5) 0.036(3) Uani 1 1 d .
H65A H 1.0187 -0.1133 0.1723 0.044 Uiso 1 1 calc R
O5 O 0.0908(14) 0.5086(11) 0.0836(7) 0.136(4) Uani 1 1 d DU
C70 C 0.1113(12) 0.4253(9) 0.1652(7) 0.066(4) Uani 1 1 d DU
H70A H 0.0553 0.4698 0.2003 0.079 Uiso 1 1 calc R
H70B H 0.0863 0.3498 0.1681 0.079 Uiso 1 1 calc R
C71 C 0.2715(12) 0.4019(10) 0.1747(6) 0.052(3) Uani 1 1 d DU
H71A H 0.3244 0.3251 0.1609 0.063 Uiso 1 1 calc R
H71B H 0.2958 0.3936 0.2260 0.063 Uiso 1 1 calc R
C72 C 0.3169(10) 0.5016(8) 0.1298(5) 0.025(2) Uiso 1 1 d DU
H72A H 0.3460 0.5465 0.1615 0.030 Uiso 1 1 calc R
H72B H 0.4020 0.4676 0.1024 0.030 Uiso 1 1 calc R
C73 C 0.2153(11) 0.5758(9) 0.0850(6) 0.042(3) Uiso 1 1 d DU
H73A H 0.2536 0.5944 0.0363 0.051 Uiso 1 1 calc R
H73B H 0.1741 0.6524 0.1011 0.051 Uiso 1 1 calc R

loop_
_atom_site_aniso_label
_atom_site_aniso_U_11
_atom_site_aniso_U_22
_atom_site_aniso_U_33
_atom_site_aniso_U_23
_atom_site_aniso_U_13
_atom_site_aniso_U_12
Ir1 0.0444(3) 0.0177(2) 0.0178(2) -0.00472(15) 0.00391(16) -0.00999(17)
P1 0.061(2) 0.0198(14) 0.0199(14) -0.0036(11) 0.0030(13) -0.0125(13)
P2 0.0327(15) 0.0187(13) 0.0220(13) -0.0059(11) -0.0010(11) -0.0059(11)
O1 0.064(6) 0.072(6) 0.043(5) -0.006(4) -0.006(4) -0.039(5)
O2 0.065(6) 0.029(4) 0.038(5) 0.005(3) 0.007(4) -0.002(4)
O3 0.096(6) 0.024(4) 0.035(4) -0.001(4) 0.022(4) -0.013(4)
O4 0.044(4) 0.017(4) 0.035(4) 0.000(3) 0.000(3) -0.005(3)
N1 0.063(6) 0.030(5) 0.020(4) -0.010(4) 0.014(4) -0.027(5)
N2 0.070(8) 0.051(6) 0.031(5) -0.008(5) 0.002(5) -0.029(6)
C1 0.082(10) 0.021(6) 0.020(6) -0.009(5) 0.009(6) -0.006(7)
C2 0.140(14) 0.026(7) 0.087(11) 0.034(7) 0.044(10) 0.021(8)
C3 0.042(6) 0.014(5) 0.033(6) -0.017(5) 0.002(5) -0.001(5)
C10 0.057(8) 0.024(6) 0.023(6) -0.010(5) 0.013(5) -0.013(5)
C11 0.050(7) 0.039(7) 0.035(6) -0.001(5) 0.018(6) 0.003(6)
C12 0.061(8) 0.041(7) 0.028(6) 0.009(5) 0.019(6) -0.010(6)
C13 0.080(9) 0.029(6) 0.026(6) -0.003(5) 0.011(6) -0.014(6)
C14 0.063(8) 0.049(7) 0.034(6) -0.002(6) 0.004(6) -0.040(7)
C15 0.068(9) 0.036(7) 0.034(6) -0.004(5) -0.009(6) -0.024(6)
C20 0.066(8) 0.025(6) 0.022(6) -0.001(5) 0.003(5) -0.014(5)
C21 0.083(9) 0.026(6) 0.029(6) -0.011(5) -0.005(6) -0.005(6)
C22 0.076(8) 0.031(6) 0.023(6) -0.015(5) 0.017(6) -0.016(6)
C23 0.046(7) 0.038(7) 0.040(7) -0.011(6) 0.006(6) -0.009(5)
C24 0.036(6) 0.034(6) 0.026(6) -0.006(5) 0.006(5) -0.009(5)
C25 0.048(7) 0.035(6) 0.034(6) -0.020(5) 0.018(5) -0.026(6)
C30 0.060(7) 0.019(5) 0.016(5) -0.001(4) 0.001(5) -0.014(5)
C31 0.081(10) 0.040(7) 0.058(8) -0.021(6) 0.000(7) -0.018(7)
C32 0.087(11) 0.038(8) 0.112(12) -0.043(8) -0.001(9) -0.030(8)
C33 0.089(11) 0.053(8) 0.050(8) -0.002(6) -0.001(7) -0.051(8)
C34 0.075(9) 0.060(8) 0.036(7) -0.014(6) 0.016(6) -0.046(7)
C35 0.074(9) 0.040(7) 0.037(6) -0.020(5) 0.010(6) -0.031(7)
C40 0.032(6) 0.021(5) 0.026(5) -0.011(4) 0.003(4) -0.010(4)
C41 0.050(7) 0.025(6) 0.025(6) -0.003(4) 0.005(5) -0.013(5)
C42 0.036(6) 0.025(6) 0.038(6) -0.003(5) 0.015(5) -0.011(5)
C50 0.029(6) 0.019(5) 0.027(5) -0.002(4) 0.006(4) -0.005(5)
C51 0.039(6) 0.025(6) 0.034(6) -0.012(5) -0.007(5) 0.000(5)
C52 0.045(7) 0.032(6) 0.020(5) -0.010(5) -0.005(5) -0.003(5)
C53 0.043(7) 0.025(6) 0.025(5) 0.000(5) -0.008(5) -0.005(5)
C54 0.046(7) 0.028(6) 0.028(6) -0.008(5) 0.013(5) -0.007(5)
C55 0.038(6) 0.041(6) 0.010(5) -0.010(4) 0.011(4) -0.021(5)
C60 0.028(6) 0.026(5) 0.016(5) -0.003(4) -0.004(4) -0.009(5)
C61 0.027(6) 0.022(5) 0.041(6) -0.014(5) -0.006(5) -0.006(4)
C62 0.049(7) 0.041(7) 0.039(6) -0.015(5) 0.005(5) -0.029(6)
C63 0.059(8) 0.020(6) 0.039(6) -0.005(5) -0.005(6) -0.009(6)
C64 0.040(7) 0.027(6) 0.071(8) -0.006(6) 0.007(6) -0.006(5)
C65 0.030(6) 0.028(6) 0.049(7) -0.008(5) 0.005(5) -0.006(5)
O5 0.127(10) 0.132(10) 0.134(9) -0.026(7) 0.013(8) -0.020(8)
C70 0.066(7) 0.010(5) 0.118(9) -0.013(6) 0.067(7) -0.013(5)
C71 0.072(7) 0.052(7) 0.048(7) -0.021(6) 0.026(6) -0.036(6)

loop_
_atom_type_symbol
_atom_type_description
_atom_type_scat_dispersion_real
_atom_type_scat_dispersion_imag
_atom_type_scat_source
C C 0.0033 0.0016 'International Tables Vol C Tables 4.2.6.8 and 6.1.1.4'
H H 0.0000 0.0000 'International Tables Vol C Tables 4.2.6.8 and 6.1.1.4'
Ir Ir -1.4442 7.9887 'International Tables Vol C Tables 4.2.6.8 and 6.1.1.4'
N N 0.0061 0.0033 'International Tables Vol C Tables 4.2.6.8 and 6.1.1.4'
O O 0.0106 0.0060 'International Tables Vol C Tables 4.2.6.8 and 6.1.1.4'
P P 0.1023 0.0942 'International Tables Vol C Tables 4.2.6.8 and 6.1.1.4'

loop_
_geom_angle_atom_site_label_1
_geom_angle_atom_site_label_2
_geom_angle_atom_site_label_3
_geom_angle
C3 Ir1 N1 179.5(4)
C3 Ir1 P2 90.2(3)
N1 Ir1 P2 90.3(2)
C3 Ir1 P1 89.8(3)
N1 Ir1 P1 89.7(2)
P2 Ir1 P1 169.86(10)
C30 P1 C20 105.5(5)
C30 P1 C10 102.7(5)
C20 P1 C10 104.7(5)
C30 P1 Ir1 110.6(3)
C20 P1 Ir1 117.6(3)
C10 P1 Ir1 114.3(3)
C50 P2 C40 106.8(4)
C50 P2 C60 102.5(4)
C40 P2 C60 105.2(4)
C50 P2 Ir1 116.0(3)
C40 P2 Ir1 109.3(3)
C60 P2 Ir1 116.0(3)
C1 O3 C2 114.9(10)
N2 N1 C1 113.9(9)
N2 N1 Ir1 124.4(7)
C1 N1 Ir1 121.8(8)
O1 N2 N1 112.0(9)
O2 C1 O3 125.6(11)
O2 C1 N1 120.4(10)
O3 C1 N1 114.0(12)
O3 C2 H2A 109.5
O3 C2 H2B 109.5
H2A C2 H2B 109.5
O3 C2 H2C 109.5
H2A C2 H2C 109.5
H2B C2 H2C 109.5
O4 C3 Ir1 178.8(8)
C11 C10 C15 118.4(9)
C11 C10 P1 121.9(8)
C15 C10 P1 119.4(8)
C10 C11 C12 120.9(11)
C10 C11 H11A 119.5
C12 C11 H11A 119.5
C13 C12 C11 120.6(11)
C13 C12 H12A 119.7
C11 C12 H12A 119.7
C12 C13 C14 119.4(10)
C12 C13 H13A 120.3
C14 C13 H13A 120.3
C13 C14 C15 119.9(11)
C13 C14 H14A 120.1
C15 C14 H14A 120.1
C14 C15 C10 120.8(11)
C14 C15 H15A 119.6
C10 C15 H15A 119.6
C25 C20 C21 116.5(9)
C25 C20 P1 121.1(7)
C21 C20 P1 122.3(8)
C22 C21 C20 120.7(10)
C22 C21 H21A 119.6
C20 C21 H21A 119.6
C21 C22 C23 121.1(9)
C21 C22 H22A 119.5
C23 C22 H22A 119.5
C24 C23 C22 118.4(10)
C24 C23 H23A 120.8
C22 C23 H23A 120.8
C25 C24 C23 120.7(9)
C25 C24 H24A 119.7
C23 C24 H24A 119.7
C24 C25 C20 122.5(9)
C24 C25 H25A 118.7
C20 C25 H25A 118.7
C31 C30 C35 116.4(10)
C31 C30 P1 126.9(9)
C35 C30 P1 116.6(7)
C30 C31 C32 124.2(12)
C30 C31 H31A 117.9
C32 C31 H31A 117.9
C31 C32 C33 118.5(11)
C31 C32 H32A 120.7
C33 C32 H32A 120.7
C32 C33 C34 121.4(12)
C32 C33 H33A 119.3
C34 C33 H33A 119.3
C33 C34 C35 118.4(12)
C33 C34 H34A 120.8
C35 C34 H34A 120.8
C34 C35 C30 121.0(10)
C34 C35 H35A 119.5
C30 C35 H35A 119.5
C41 C40 C45 118.2(9)
C41 C40 P2 124.3(7)
C45 C40 P2 117.4(7)
C40 C41 C42 120.8(9)
C40 C41 H41A 119.6
C42 C41 H41A 119.6
C43 C42 C41 120.0(9)
C43 C42 H42A 120.0
C41 C42 H42A 120.0
C42 C43 C44 120.2(10)
C42 C43 H43A 119.9
C44 C43 H43A 119.9
C45 C44 C43 120.1(9)
C45 C44 H44A 119.9
C43 C44 H44A 119.9
C44 C45 C40 120.6(9)
C44 C45 H45A 119.7
C40 C45 H45A 119.7
C55 C50 C51 118.7(8)
C55 C50 P2 120.6(7)
C51 C50 P2 120.6(7)
C52 C51 C50 120.4(9)
C52 C51 H51A 119.8
C50 C51 H51A 119.8
C51 C52 C53 119.5(9)
C51 C52 H52A 120.3
C53 C52 H52A 120.3
C54 C53 C52 120.3(9)
C54 C53 H53A 119.9
C52 C53 H53A 119.9
C53 C54 C55 120.4(9)
C53 C54 H54A 119.8
C55 C54 H54A 119.8
C50 C55 C54 120.8(9)
C50 C55 H55A 119.6
C54 C55 H55A 119.6
C65 C60 C61 118.4(9)
C65 C60 P2 124.0(7)
C61 C60 P2 117.5(7)
C60 C61 C62 121.4(9)
C60 C61 H61A 119.3
C62 C61 H61A 119.3
C63 C62 C61 119.4(9)
C63 C62 H62A 120.3
C61 C62 H62A 120.3
C64 C63 C62 120.0(9)
C64 C63 H63A 120.0
C62 C63 H63A 120.0
C63 C64 C65 120.0(10)
C63 C64 H64A 120.0
C65 C64 H64A 120.0
C60 C65 C64 120.8(9)
C60 C65 H65A 119.6
C64 C65 H65A 119.6
C70 O5 C73 100.3(9)
C71 C70 O5 97.8(8)
C71 C70 H70A 112.2
O5 C70 H70A 112.2
C71 C70 H70B 112.2
O5 C70 H70B 112.2
H70A C70 H70B 109.8
C70 C71 C72 110.7(9)
C70 C71 H71A 109.5
C72 C71 H71A 109.5
C70 C71 H71B 109.5
C72 C71 H71B 109.5
H71A C71 H71B 108.1
C73 C72 C71 112.2(9)
C73 C72 H72A 109.2
C71 C72 H72A 109.2
C73 C72 H72B 109.2
C71 C72 H72B 109.2
H72A C72 H72B 107.9
C72 C73 O5 106.8(9)
C72 C73 H73A 110.4
O5 C73 H73A 110.4
C72 C73 H73B 110.4
O5 C73 H73B 110.4
H73A C73 H73B 108.6

loop_
_geom_bond_atom_site_label_1
_geom_bond_atom_site_label_2
_geom_bond_distance
Ir1 C3 1.803(10)
Ir1 N1 2.092(8)
Ir1 P2 2.315(2)
Ir1 P1 2.315(3)
P1 C30 1.817(11)
P1 C20 1.820(10)
P1 C10 1.841(10)
P2 C50 1.817(9)
P2 C40 1.822(9)
P2 C60 1.822(9)
O1 N2 1.260(11)
O2 C1 1.221(13)
O3 C1 1.329(12)
O3 C2 1.438(14)
O4 C3 1.176(10)
N1 N2 1.330(12)
N1 C1 1.407(13)
C2 H2A 0.9600
C2 H2B 0.9600
C2 H2C 0.9600
C10 C11 1.361(14)
C10 C15 1.385(14)
C11 C12 1.374(13)
C11 H11A 0.9300
C12 C13 1.365(15)
C12 H12A 0.9300
C13 C14 1.372(15)
C13 H13A 0.9300
C14 C15 1.374(13)
C14 H14A 0.9300
C15 H15A 0.9300
C20 C25 1.378(13)
C20 C21 1.413(13)
C21 C22 1.367(14)
C21 H21A 0.9300
C22 C23 1.386(14)
C22 H22A 0.9300
C23 C24 1.371(13)
C23 H23A 0.9300
C24 C25 1.365(13)
C24 H24A 0.9300
C25 H25A 0.9300
C30 C31 1.355(14)
C30 C35 1.408(14)
C31 C32 1.363(17)
C31 H31A 0.9300
C32 C33 1.365(17)
C32 H32A 0.9300
C33 C34 1.375(15)
C33 H33A 0.9300
C34 C35 1.399(15)
C34 H34A 0.9300
C35 H35A 0.9300
C40 C41 1.387(12)
C40 C45 1.407(12)
C41 C42 1.393(13)
C41 H41A 0.9300
C42 C43 1.373(13)
C42 H42A 0.9300
C43 C44 1.382(13)
C43 H43A 0.9300
C44 C45 1.378(12)
C44 H44A 0.9300
C45 H45A 0.9300
C50 C55 1.374(12)
C50 C51 1.407(12)
C51 C52 1.385(12)
C51 H51A 0.9300
C52 C53 1.392(13)
C52 H52A 0.9300
C53 C54 1.364(13)
C53 H53A 0.9300
C54 C55 1.389(13)
C54 H54A 0.9300
C55 H55A 0.9300
C60 C65 1.378(12)
C60 C61 1.384(12)
C61 C62 1.381(13)
C61 H61A 0.9300
C62 C63 1.382(14)
C62 H62A 0.9300
C63 C64 1.374(14)
C63 H63A 0.9300
C64 C65 1.390(13)
C64 H64A 0.9300
C65 H65A 0.9300
O5 C70 1.594(14)
O5 C73 1.614(13)
C70 C71 1.478(12)
C70 H70A 0.9700
C70 H70B 0.9700
C71 C72 1.443(10)
C71 H71A 0.9700
C71 H71B 0.9700
C72 C73 1.268(10)
C72 H72A 0.9700
C72 H72B 0.9700
C73 H73A 0.9700
C73 H73B 0.9700

loop_
_geom_torsion_atom_site_label_1
_geom_torsion_atom_site_label_2
_geom_torsion_atom_site_label_3
_geom_torsion_atom_site_label_4
_geom_torsion
C3 Ir1 P1 C30 -60.2(4)
N1 Ir1 P1 C30 119.8(4)
P2 Ir1 P1 C30 29.7(6)
C3 Ir1 P1 C20 61.0(5)
N1 Ir1 P1 C20 -119.0(5)
P2 Ir1 P1 C20 150.9(6)
C3 Ir1 P1 C10 -175.5(5)
N1 Ir1 P1 C10 4.4(5)
P2 Ir1 P1 C10 -85.7(7)
C3 Ir1 P2 C50 -62.4(5)
N1 Ir1 P2 C50 117.7(4)
P1 Ir1 P2 C50 -152.2(5)
C3 Ir1 P2 C40 58.4(4)
N1 Ir1 P2 C40 -121.5(4)
P1 Ir1 P2 C40 -31.5(6)
C3 Ir1 P2 C60 177.1(5)
N1 Ir1 P2 C60 -2.8(4)
P1 Ir1 P2 C60 87.3(6)
C3 Ir1 N1 N2 93(44)
P2 Ir1 N1 N2 -99.6(7)
P1 Ir1 N1 N2 90.6(7)
C3 Ir1 N1 C1 -87(44)
P2 Ir1 N1 C1 80.4(7)
P1 Ir1 N1 C1 -89.4(7)
C1 N1 N2 O1 -179.4(8)
Ir1 N1 N2 O1 0.6(11)
C2 O3 C1 O2 3.7(15)
C2 O3 C1 N1 -175.5(9)
N2 N1 C1 O2 -178.9(9)
Ir1 N1 C1 O2 1.1(13)
N2 N1 C1 O3 0.4(11)
Ir1 N1 C1 O3 -179.6(6)
N1 Ir1 C3 O4 170(75)
P2 Ir1 C3 O4 2(43)
P1 Ir1 C3 O4 172(100)
C30 P1 C10 C11 -28.0(9)
C20 P1 C10 C11 -138.0(9)
Ir1 P1 C10 C11 91.9(8)
C30 P1 C10 C15 157.4(8)
C20 P1 C10 C15 47.4(9)
Ir1 P1 C10 C15 -82.7(8)
C15 C10 C11 C12 -1.8(15)
P1 C10 C11 C12 -176.4(8)
C10 C11 C12 C13 0.7(17)
C11 C12 C13 C14 0.7(16)
C12 C13 C14 C15 -0.9(16)
C13 C14 C15 C10 -0.2(16)
C11 C10 C15 C14 1.6(15)
P1 C10 C15 C14 176.4(8)
C30 P1 C20 C25 111.9(9)
C10 P1 C20 C25 -140.1(8)
Ir1 P1 C20 C25 -11.9(10)
C30 P1 C20 C21 -69.7(10)
C10 P1 C20 C21 38.4(10)
Ir1 P1 C20 C21 166.5(8)
C25 C20 C21 C22 -3.0(16)
P1 C20 C21 C22 178.5(9)
C20 C21 C22 C23 2.4(17)
C21 C22 C23 C24 -1.0(16)
C22 C23 C24 C25 0.3(15)
C23 C24 C25 C20 -1.0(15)
C21 C20 C25 C24 2.3(15)
P1 C20 C25 C24 -179.2(8)
C20 P1 C30 C31 16.4(10)
C10 P1 C30 C31 -93.0(10)
Ir1 P1 C30 C31 144.6(9)
C20 P1 C30 C35 -163.2(7)
C10 P1 C30 C35 87.4(8)
Ir1 P1 C30 C35 -35.0(8)
C35 C30 C31 C32 -1.1(17)
P1 C30 C31 C32 179.3(10)
C30 C31 C32 C33 1(2)
C31 C32 C33 C34 -1(2)
C32 C33 C34 C35 1.2(18)
C33 C34 C35 C30 -1.4(16)
C31 C30 C35 C34 1.3(15)
P1 C30 C35 C34 -179.1(8)
C50 P2 C40 C41 -1.5(9)
C60 P2 C40 C41 107.0(8)
Ir1 P2 C40 C41 -127.7(7)
C50 P2 C40 C45 174.7(7)
C60 P2 C40 C45 -76.8(7)
Ir1 P2 C40 C45 48.5(7)
C45 C40 C41 C42 -0.2(13)
P2 C40 C41 C42 175.9(7)
C40 C41 C42 C43 0.1(14)
C41 C42 C43 C44 0.9(15)
C42 C43 C44 C45 -1.6(15)
C43 C44 C45 C40 1.5(14)
C41 C40 C45 C44 -0.6(13)
P2 C40 C45 C44 -176.9(7)
C40 P2 C50 C55 -115.4(8)
C60 P2 C50 C55 134.2(8)
Ir1 P2 C50 C55 6.6(9)
C40 P2 C50 C51 67.6(8)
C60 P2 C50 C51 -42.8(9)
Ir1 P2 C50 C51 -170.3(7)
C55 C50 C51 C52 1.5(14)
P2 C50 C51 C52 178.5(7)
C50 C51 C52 C53 -0.8(15)
C51 C52 C53 C54 0.0(15)
C52 C53 C54 C55 0.1(15)
C51 C50 C55 C54 -1.5(13)
P2 C50 C55 C54 -178.5(7)
C53 C54 C55 C50 0.7(14)
C50 P2 C60 C65 125.2(8)
C40 P2 C60 C65 13.6(9)
Ir1 P2 C60 C65 -107.3(8)
C50 P2 C60 C61 -59.1(8)
C40 P2 C60 C61 -170.6(7)
Ir1 P2 C60 C61 68.4(7)
C65 C60 C61 C62 -0.4(14)
P2 C60 C61 C62 -176.4(7)
C60 C61 C62 C63 1.5(14)
C61 C62 C63 C64 -1.3(15)
C62 C63 C64 C65 0.0(16)
C61 C60 C65 C64 -0.9(14)
P2 C60 C65 C64 174.8(8)
C63 C64 C65 C60 1.1(16)
C73 O5 C70 C71 -32.1(10)
O5 C70 C71 C72 27.6(11)
C70 C71 C72 C73 -9.8(13)
C71 C72 C73 O5 -13.7(12)
C70 O5 C73 C72 29.9(11)
